data_2209183
loop_
_publ_author_name
'Tian, Lai-Jin'
'Yu, Feng-Yang'
'Sun, Yu-Xi'
'Ding, Yang-Jun'

_publ_section_title
;
 (\m~3~-1,3,5-Benzenetricarboxylato)tris[triphenyltin(IV)]
 trichloromethane solvate
;
_journal_coeditor_code HB2045
_journal_issue 6
_journal_name_full 'Acta Crystallographica Section E'
_journal_page_first m1203
_journal_page_last m1204
_journal_paper_doi 10.1107/S1600536806015728
_journal_volume 62
_journal_year 2006
_chemical_formula_iupac '[Sn3 (C6 H5)9 (C9 H3 O6)], C H Cl3'
_chemical_formula_moiety 'C63 H48 O6 Sn3, C H Cl3'
_chemical_formula_sum 'C64 H49 Cl3 O6 Sn3'
_chemical_formula_weight 1376.45
_chemical_name_systematic
;
(\m~3~-1,3,5-Benzenetricarboxylato)tris[triphenyltin(IV)] trichloromethane
solvate
;
_space_group_IT_number 2
_symmetry_cell_setting triclinic
_symmetry_space_group_name_Hall '-P 1'
_symmetry_space_group_name_H-M 'P -1'
_atom_sites_solution_hydrogens geom
_atom_sites_solution_primary direct
_atom_sites_solution_secondary difmap
_audit_creation_method SHELXL-97
_cell_angle_alpha 112.456(5)
_cell_angle_beta 104.944(8)
_cell_angle_gamma 90.641(6)
_cell_formula_units_Z 2
_cell_length_a 13.092(4)
_cell_length_b 13.990(5)
_cell_length_c 18.207(8)
_cell_measurement_reflns_used 2157
_cell_measurement_temperature 291(2)
_cell_measurement_theta_max 17.98
_cell_measurement_theta_min 2.38
_cell_volume 2955.1(19)
_computing_cell_refinement 'SAINT (Bruker, 2002)'
_computing_data_collection 'SMART (Bruker, 2002)'
_computing_data_reduction SAINT
_computing_molecular_graphics 'ORTEP-3 (Farrugia, 1997)'
_computing_publication_material SHELXL97
_computing_structure_refinement 'SHELXL97 (Sheldrick, 1997)'
_computing_structure_solution 'SHELXS97 (Sheldrick, 1997)'
_diffrn_ambient_temperature 291(2)
_diffrn_measured_fraction_theta_full 0.983
_diffrn_measured_fraction_theta_max 0.983
_diffrn_measurement_device_type 'Bruker SMART APEX CCD'
_diffrn_measurement_method '\f and \w'
_diffrn_radiation_monochromator graphite
_diffrn_radiation_source 'fine-focus sealed tube'
_diffrn_radiation_type MoK\a
_diffrn_radiation_wavelength 0.71073
_diffrn_reflns_av_R_equivalents 0.0673
_diffrn_reflns_av_sigmaI/netI 0.1264
_diffrn_reflns_limit_h_max 16
_diffrn_reflns_limit_h_min -16
_diffrn_reflns_limit_k_max 17
_diffrn_reflns_limit_k_min -17
_diffrn_reflns_limit_l_max 22
_diffrn_reflns_limit_l_min -22
_diffrn_reflns_number 24159
_diffrn_reflns_theta_full 26.50
_diffrn_reflns_theta_max 26.50
_diffrn_reflns_theta_min 1.26
_diffrn_standards_decay_% 0
_diffrn_standards_interval_count 0
_diffrn_standards_interval_time 0
_diffrn_standards_number 0
_exptl_absorpt_coefficient_mu 1.443
_exptl_absorpt_correction_T_max 0.918
_exptl_absorpt_correction_T_min 0.846
_exptl_absorpt_correction_type multi-scan
_exptl_absorpt_process_details '(SADABS; Bruker, 2002)'
_exptl_crystal_colour colorless
_exptl_crystal_density_diffrn 1.547
_exptl_crystal_density_method 'not measured'
_exptl_crystal_description block
_exptl_crystal_F_000 1364
_exptl_crystal_size_max 0.12
_exptl_crystal_size_mid 0.10
_exptl_crystal_size_min 0.06
_refine_diff_density_max 0.650
_refine_diff_density_min -0.533
_refine_ls_extinction_method none
_refine_ls_goodness_of_fit_ref 0.964
_refine_ls_hydrogen_treatment constr
_refine_ls_matrix_type full
_refine_ls_number_parameters 685
_refine_ls_number_reflns 12063
_refine_ls_number_restraints 6
_refine_ls_restrained_S_all 0.965
_refine_ls_R_factor_all 0.1266
_refine_ls_R_factor_gt 0.0635
_refine_ls_shift/su_max 0.001
_refine_ls_shift/su_mean 0.000
_refine_ls_structure_factor_coef Fsqd
_refine_ls_weighting_details 'calc w=1/[\s^2^(Fo^2^)+(0.0333P)^2^] where P=(Fo^2^+2Fc^2^)/3'
_refine_ls_weighting_scheme calc
_refine_ls_wR_factor_gt 0.1151
_refine_ls_wR_factor_ref 0.1392
_reflns_number_gt 6615
_reflns_number_total 12063
_reflns_threshold_expression I>2\s(I)
_cod_data_source_file hb2045.cif
_cod_data_source_block I
_cod_original_cell_volume 2955.1(18)
_cod_database_code 2209183
_cod_database_fobs_code 2209183

loop_
_symmetry_equiv_pos_as_xyz
'x, y, z'
'-x, -y, -z'

loop_
_atom_site_type_symbol
_atom_site_label
_atom_site_fract_x
_atom_site_fract_y
_atom_site_fract_z
_atom_site_U_iso_or_equiv
_atom_site_adp_type
_atom_site_calc_flag
_atom_site_refinement_flags
_atom_site_occupancy
Sn Sn1 0.87734(4) 1.01668(4) 0.29504(3) 0.04920(16) Uani d . 1
Sn Sn2 1.29255(4) 0.58306(4) 0.43471(3) 0.04876(16) Uani d . 1
Sn Sn3 0.62446(4) 0.30078(4) -0.06490(3) 0.05477(17) Uani d . 1
Cl Cl1 0.1214(4) 0.5276(4) 0.0907(3) 0.213(2) Uani d . 1
Cl Cl2 0.0511(5) 0.3124(4) -0.0066(3) 0.231(2) Uani d . 1
Cl Cl3 0.1990(4) 0.3743(5) 0.1469(3) 0.259(3) Uani d . 1
O O1 0.9356(4) 0.8795(3) 0.2938(3) 0.0538(13) Uani d . 1
O O2 0.8096(4) 0.8202(4) 0.1746(3) 0.0661(15) Uani d . 1
O O3 1.1735(3) 0.6300(4) 0.3618(3) 0.0537(13) Uani d . 1
O O4 1.0849(4) 0.4861(4) 0.3473(3) 0.0601(14) Uani d . 1
O O5 0.7087(4) 0.4405(3) 0.0238(3) 0.0583(14) Uani d . 1
O O6 0.7901(4) 0.3311(4) 0.0734(3) 0.0778(18) Uani d . 1
C C1 0.8781(6) 0.8055(5) 0.2272(5) 0.0462(18) Uani d . 1
C C2 0.8998(5) 0.6967(5) 0.2184(4) 0.0430(17) Uani d . 1
C C3 0.9847(5) 0.6803(5) 0.2743(4) 0.0424(17) Uani d . 1
H H3 1.0316 0.7368 0.3157 0.051 Uiso calc R 1
C C4 1.0003(5) 0.5802(5) 0.2687(4) 0.0427(17) Uani d . 1
C C5 0.9304(5) 0.4967(5) 0.2061(4) 0.0438(17) Uani d . 1
H H5 0.9382 0.4295 0.2034 0.053 Uiso calc R 1
C C6 0.8494(5) 0.5124(5) 0.1480(4) 0.0410(17) Uani d . 1
C C7 0.8324(5) 0.6116(5) 0.1548(4) 0.0449(18) Uani d . 1
H H7 0.7758 0.6220 0.1167 0.054 Uiso calc R 1
C C8 1.0902(6) 0.5608(6) 0.3299(4) 0.0475(18) Uani d . 1
C C9 0.7793(6) 0.4214(6) 0.0793(5) 0.055(2) Uani d . 1
C C10 0.9121(6) 1.0590(6) 0.2041(5) 0.0529(19) Uani d . 1
C C11 0.9719(7) 1.1526(6) 0.2284(6) 0.072(2) Uani d . 1
H H11 0.9976 1.1949 0.2845 0.086 Uiso calc R 1
C C12 0.9949(8) 1.1856(8) 0.1705(7) 0.089(3) Uani d . 1
H H12 1.0386 1.2477 0.1884 0.107 Uiso calc R 1
C C13 0.9533(9) 1.1268(9) 0.0877(8) 0.103(4) Uani d . 1
H H13 0.9664 1.1499 0.0490 0.124 Uiso calc R 1
C C14 0.8930(8) 1.0349(9) 0.0625(6) 0.097(3) Uani d . 1
H H14 0.8656 0.9938 0.0062 0.116 Uiso calc R 1
C C15 0.8720(7) 1.0018(7) 0.1204(6) 0.079(3) Uani d . 1
H H15 0.8294 0.9388 0.1020 0.094 Uiso calc R 1
C C16 0.9797(6) 1.1127(5) 0.4115(4) 0.0496(19) Uani d . 1
C C17 0.9692(7) 1.2177(6) 0.4456(5) 0.073(3) Uani d . 1
H H17 0.9135 1.2428 0.4177 0.088 Uiso calc R 1
C C18 1.0375(8) 1.2866(7) 0.5189(6) 0.085(3) Uani d . 1
H H18 1.0278 1.3567 0.5400 0.102 Uiso calc R 1
C C19 1.1190(8) 1.2508(8) 0.5597(6) 0.086(3) Uani d . 1
H H19 1.1667 1.2971 0.6086 0.103 Uiso calc R 1
C C20 1.1324(7) 1.1465(9) 0.5298(6) 0.087(3) Uani d . 1
H H20 1.1872 1.1221 0.5592 0.105 Uiso calc R 1
C C21 1.0629(7) 1.0784(7) 0.4555(5) 0.070(2) Uani d . 1
H H21 1.0726 1.0083 0.4348 0.084 Uiso calc R 1
C C22 0.7154(6) 1.0110(5) 0.2966(5) 0.0483(18) Uani d . 1
C C23 0.6335(6) 0.9805(6) 0.2227(5) 0.061(2) Uani d . 1
H H23 0.6496 0.9571 0.1723 0.073 Uiso calc R 1
C C24 0.5294(7) 0.9849(6) 0.2240(6) 0.077(3) Uani d . 1
H H24 0.4755 0.9671 0.1747 0.093 Uiso calc R 1
C C25 0.5045(7) 1.0146(7) 0.2957(7) 0.076(3) Uani d . 1
H H25 0.4334 1.0144 0.2956 0.091 Uiso calc R 1
C C26 0.5835(8) 1.0455(7) 0.3696(6) 0.076(3) Uani d . 1
H H26 0.5660 1.0679 0.4194 0.092 Uiso calc R 1
C C27 0.6886(7) 1.0432(6) 0.3696(5) 0.062(2) Uani d . 1
H H27 0.7419 1.0638 0.4196 0.074 Uiso calc R 1
C C28 1.4134(6) 0.6973(6) 0.4489(5) 0.054(2) Uani d . 1
C C29 1.3893(7) 0.7652(7) 0.4098(5) 0.074(3) Uani d . 1
H H29 1.3199 0.7608 0.3779 0.089 Uiso calc R 1
C C30 1.4672(7) 0.8406(7) 0.4172(6) 0.086(3) Uani d . 1
H H30 1.4503 0.8855 0.3903 0.103 Uiso calc R 1
C C31 1.5678(7) 0.8464(8) 0.4644(6) 0.088(3) Uani d . 1
H H31 1.6205 0.8955 0.4694 0.105 Uiso calc R 1
C C32 1.5928(7) 0.7820(8) 0.5045(6) 0.088(3) Uani d . 1
H H32 1.6619 0.7879 0.5374 0.105 Uiso calc R 1
C C33 1.5165(6) 0.7085(7) 0.4966(5) 0.075(3) Uani d . 1
H H33 1.5348 0.6647 0.5243 0.089 Uiso calc R 1
C C34 1.3220(6) 0.4314(6) 0.3636(5) 0.058(2) Uani d . 1
C C35 1.4032(7) 0.4230(8) 0.3270(6) 0.082(3) Uani d . 1
H H35 1.4448 0.4827 0.3355 0.099 Uiso calc R 1
C C36 1.4230(10) 0.3259(11) 0.2775(8) 0.118(4) Uani d . 1
H H36 1.4766 0.3210 0.2517 0.141 Uiso calc R 1
C C37 1.3654(11) 0.2385(11) 0.2663(7) 0.113(5) Uani d . 1
H H37 1.3807 0.1736 0.2343 0.136 Uiso calc R 1
C C38 1.2836(9) 0.2454(8) 0.3025(6) 0.093(3) Uani d . 1
H H38 1.2425 0.1853 0.2936 0.111 Uiso calc R 1
C C39 1.2628(7) 0.3422(7) 0.3521(5) 0.073(3) Uani d . 1
H H39 1.2089 0.3468 0.3776 0.088 Uiso calc R 1
C C40 1.2570(5) 0.6108(5) 0.5473(4) 0.0463(18) Uani d . 1
C C41 1.3160(6) 0.6937(6) 0.6182(5) 0.068(2) Uani d . 1
H H41 1.3697 0.7352 0.6154 0.081 Uiso calc R 1
C C42 1.2946(8) 0.7146(7) 0.6933(6) 0.081(3) Uani d . 1
H H42 1.3353 0.7700 0.7402 0.097 Uiso calc R 1
C C43 1.2162(7) 0.6569(7) 0.7010(5) 0.069(2) Uani d . 1
H H43 1.2030 0.6720 0.7519 0.083 Uiso calc R 1
C C44 1.1579(7) 0.5760(6) 0.6309(5) 0.071(2) Uani d . 1
H H44 1.1034 0.5361 0.6342 0.085 Uiso calc R 1
C C45 1.1774(6) 0.5517(6) 0.5550(5) 0.063(2) Uani d . 1
H H45 1.1369 0.4954 0.5088 0.075 Uiso calc R 1
C C46 0.5237(6) 0.3662(5) -0.1398(4) 0.056(2) Uani d D 1
C C47 0.5201(7) 0.4720(5) -0.1156(5) 0.075(3) Uani d D 1
H H47 0.5624 0.5170 -0.0636 0.090 Uiso calc R 1
C C48 0.4558(7) 0.5130(7) -0.1661(5) 0.089(3) Uani d D 1
H H48 0.4555 0.5848 -0.1481 0.107 Uiso calc R 1
C C49 0.3926(7) 0.4489(7) -0.2424(5) 0.082(3) Uani d D 1
H H49 0.3490 0.4761 -0.2768 0.098 Uiso calc R 1
C C50 0.3946(8) 0.3441(7) -0.2673(6) 0.117(4) Uani d D 1
H H50 0.3513 0.2997 -0.3190 0.140 Uiso calc R 1
C C51 0.4596(7) 0.3020(6) -0.2171(5) 0.097(4) Uani d D 1
H H51 0.4600 0.2302 -0.2358 0.117 Uiso calc R 1
C C52 0.5400(7) 0.2332(6) -0.0093(5) 0.061(2) Uani d . 1
C C53 0.4312(8) 0.2383(7) -0.0220(6) 0.083(3) Uani d . 1
H H53 0.3976 0.2733 -0.0540 0.100 Uiso calc R 1
C C54 0.3706(11) 0.1927(12) 0.0115(8) 0.132(6) Uani d . 1
H H54 0.2977 0.1959 0.0014 0.159 Uiso calc R 1
C C55 0.4207(14) 0.1443(11) 0.0584(8) 0.139(7) Uani d . 1
H H55 0.3815 0.1159 0.0827 0.166 Uiso calc R 1
C C56 0.5301(12) 0.1345(9) 0.0728(6) 0.114(4) Uani d . 1
H H56 0.5624 0.0977 0.1038 0.137 Uiso calc R 1
C C57 0.5874(8) 0.1811(7) 0.0395(5) 0.079(3) Uani d . 1
H H57 0.6603 0.1777 0.0499 0.095 Uiso calc R 1
C C58 0.7224(5) 0.2062(5) -0.1314(5) 0.0499(19) Uani d . 1
C C59 0.7337(7) 0.2143(8) -0.2025(6) 0.084(3) Uani d . 1
H H59 0.7019 0.2648 -0.2189 0.101 Uiso calc R 1
C C60 0.7924(8) 0.1474(9) -0.2499(7) 0.108(4) Uani d . 1
H H60 0.8001 0.1533 -0.2974 0.129 Uiso calc R 1
C C61 0.8385(7) 0.0729(8) -0.2255(7) 0.086(3) Uani d . 1
H H61 0.8774 0.0284 -0.2572 0.103 Uiso calc R 1
C C62 0.8292(8) 0.0624(8) -0.1569(6) 0.095(3) Uani d . 1
H H62 0.8608 0.0113 -0.1412 0.114 Uiso calc R 1
C C63 0.7707(7) 0.1303(7) -0.1100(5) 0.078(3) Uani d . 1
H H63 0.7643 0.1238 -0.0624 0.094 Uiso calc R 1
C C64 0.1545(14) 0.4125(12) 0.0628(9) 0.214(9) Uani d . 1
H H64 0.2121 0.4096 0.0371 0.256 Uiso calc R 1

loop_
_atom_site_aniso_label
_atom_site_aniso_U_11
_atom_site_aniso_U_22
_atom_site_aniso_U_33
_atom_site_aniso_U_12
_atom_site_aniso_U_13
_atom_site_aniso_U_23
Sn1 0.0527(3) 0.0385(3) 0.0501(3) 0.0045(2) 0.0075(3) 0.0156(2)
Sn2 0.0405(3) 0.0527(3) 0.0535(3) 0.0026(2) 0.0049(2) 0.0271(3)
Sn3 0.0572(3) 0.0415(3) 0.0480(3) 0.0061(3) -0.0044(3) 0.0117(3)
Cl1 0.237(5) 0.190(5) 0.246(5) 0.006(4) 0.105(4) 0.100(4)
Cl2 0.290(6) 0.205(5) 0.201(5) -0.035(5) 0.023(5) 0.116(4)
Cl3 0.234(5) 0.393(8) 0.221(5) 0.093(5) 0.035(4) 0.213(6)
O1 0.060(3) 0.035(3) 0.051(3) 0.002(2) 0.002(3) 0.010(2)
O2 0.074(4) 0.046(3) 0.068(4) 0.008(3) -0.004(3) 0.027(3)
O3 0.038(3) 0.057(3) 0.060(3) -0.002(2) -0.008(2) 0.031(3)
O4 0.054(3) 0.056(3) 0.071(4) 0.001(3) -0.001(3) 0.038(3)
O5 0.055(3) 0.046(3) 0.048(3) 0.000(2) -0.010(3) 0.008(3)
O6 0.084(4) 0.036(3) 0.078(4) 0.000(3) -0.019(3) 0.013(3)
C1 0.056(5) 0.042(4) 0.043(5) 0.007(4) 0.012(4) 0.022(4)
C2 0.052(4) 0.032(4) 0.046(4) 0.006(3) 0.010(4) 0.019(3)
C3 0.044(4) 0.032(4) 0.043(4) -0.003(3) 0.006(3) 0.011(3)
C4 0.042(4) 0.050(4) 0.040(4) 0.003(3) 0.009(3) 0.024(4)
C5 0.052(4) 0.034(4) 0.045(4) 0.003(3) 0.014(4) 0.015(3)
C6 0.037(4) 0.040(4) 0.040(4) 0.005(3) -0.002(3) 0.017(3)
C7 0.049(4) 0.039(4) 0.037(4) 0.013(3) 0.002(3) 0.011(3)
C8 0.041(4) 0.052(5) 0.049(5) 0.007(4) 0.015(4) 0.018(4)
C9 0.049(5) 0.046(5) 0.057(5) 0.007(4) 0.000(4) 0.018(4)
C10 0.054(5) 0.046(5) 0.061(5) 0.009(4) 0.017(4) 0.023(4)
C11 0.088(7) 0.054(5) 0.078(6) 0.011(5) 0.029(5) 0.029(5)
C12 0.091(7) 0.070(7) 0.114(9) 0.004(6) 0.030(7) 0.044(7)
C13 0.119(9) 0.109(9) 0.115(10) 0.003(7) 0.027(8) 0.083(8)
C14 0.117(9) 0.110(9) 0.061(6) -0.006(7) 0.011(6) 0.042(6)
C15 0.096(7) 0.061(6) 0.071(7) -0.009(5) 0.009(6) 0.029(5)
C16 0.050(5) 0.043(4) 0.055(5) 0.007(4) 0.017(4) 0.017(4)
C17 0.067(6) 0.058(6) 0.068(6) 0.012(5) 0.007(5) 0.004(5)
C18 0.086(7) 0.056(6) 0.086(8) -0.002(5) 0.017(6) 0.004(6)
C19 0.071(7) 0.094(8) 0.056(6) -0.004(6) 0.018(5) -0.008(6)
C20 0.059(6) 0.120(9) 0.074(7) 0.018(6) 0.000(5) 0.040(7)
C21 0.068(6) 0.063(6) 0.072(6) 0.006(5) 0.011(5) 0.026(5)
C22 0.059(5) 0.032(4) 0.050(5) 0.005(3) 0.008(4) 0.018(4)
C23 0.068(6) 0.053(5) 0.056(5) 0.012(4) 0.016(5) 0.016(4)
C24 0.061(6) 0.062(6) 0.095(8) 0.003(5) 0.014(6) 0.022(6)
C25 0.063(6) 0.056(6) 0.120(9) 0.005(5) 0.043(7) 0.036(6)
C26 0.088(7) 0.067(6) 0.091(8) 0.006(5) 0.055(6) 0.030(6)
C27 0.077(6) 0.055(5) 0.054(5) 0.005(4) 0.021(5) 0.021(4)
C28 0.045(5) 0.071(5) 0.056(5) -0.001(4) 0.015(4) 0.036(4)
C29 0.061(6) 0.094(7) 0.071(6) -0.016(5) -0.002(5) 0.051(6)
C30 0.080(7) 0.099(7) 0.095(7) -0.016(6) 0.006(6) 0.070(6)
C31 0.057(6) 0.112(8) 0.094(8) -0.025(6) 0.016(6) 0.045(7)
C32 0.045(5) 0.121(9) 0.106(8) -0.008(5) 0.001(5) 0.069(7)
C33 0.045(5) 0.093(7) 0.095(7) -0.008(5) 0.003(5) 0.058(6)
C34 0.044(5) 0.060(5) 0.068(6) 0.017(4) 0.002(4) 0.031(5)
C35 0.076(7) 0.088(7) 0.085(7) 0.030(6) 0.028(6) 0.034(6)
C36 0.121(11) 0.139(12) 0.120(11) 0.063(10) 0.061(9) 0.061(10)
C37 0.141(12) 0.126(11) 0.078(8) 0.087(10) 0.041(8) 0.039(8)
C38 0.103(8) 0.068(7) 0.074(7) 0.023(6) -0.011(6) 0.017(6)
C39 0.079(6) 0.067(6) 0.073(6) 0.023(5) 0.018(5) 0.029(5)
C40 0.035(4) 0.047(4) 0.057(5) 0.001(3) 0.004(4) 0.026(4)
C41 0.065(6) 0.062(6) 0.068(6) -0.005(4) 0.005(5) 0.026(5)
C42 0.096(7) 0.064(6) 0.064(6) 0.000(5) 0.003(6) 0.019(5)
C43 0.077(6) 0.073(6) 0.066(6) 0.016(5) 0.023(5) 0.036(5)
C44 0.079(6) 0.059(6) 0.074(6) -0.016(5) 0.029(5) 0.024(5)
C45 0.073(6) 0.057(5) 0.049(5) -0.014(4) 0.012(4) 0.016(4)
C46 0.054(5) 0.057(5) 0.046(5) 0.011(4) 0.002(4) 0.016(4)
C47 0.100(7) 0.042(5) 0.060(6) 0.010(5) -0.006(5) 0.015(4)
C48 0.112(8) 0.064(6) 0.084(7) 0.032(6) 0.009(6) 0.034(6)
C49 0.084(7) 0.085(7) 0.075(7) 0.042(6) 0.007(5) 0.041(6)
C50 0.120(9) 0.086(8) 0.085(8) 0.022(7) -0.041(7) 0.017(6)
C51 0.093(7) 0.055(6) 0.086(7) 0.017(5) -0.040(6) 0.008(5)
C52 0.085(6) 0.040(4) 0.037(5) 0.001(4) 0.003(4) 0.003(4)
C53 0.073(7) 0.073(7) 0.067(6) 0.000(5) -0.002(5) 0.002(5)
C54 0.103(10) 0.168(14) 0.070(9) -0.049(10) 0.033(8) -0.016(8)
C55 0.172(16) 0.150(13) 0.065(9) -0.067(12) 0.028(10) 0.018(8)
C56 0.167(13) 0.100(9) 0.064(7) -0.023(9) 0.012(9) 0.034(6)
C57 0.116(8) 0.064(6) 0.052(6) -0.008(6) 0.018(5) 0.022(5)
C58 0.049(5) 0.046(4) 0.046(5) -0.002(4) 0.000(4) 0.018(4)
C59 0.073(6) 0.094(7) 0.098(8) 0.026(6) 0.021(6) 0.053(7)
C60 0.095(8) 0.152(11) 0.118(10) 0.040(8) 0.049(7) 0.085(9)
C61 0.076(7) 0.098(8) 0.097(8) 0.038(6) 0.037(6) 0.044(7)
C62 0.110(8) 0.102(8) 0.086(8) 0.057(7) 0.029(7) 0.049(7)
C63 0.099(7) 0.077(6) 0.056(6) 0.034(6) 0.013(5) 0.029(5)
C64 0.26(2) 0.143(13) 0.147(14) 0.103(14) -0.028(13) 0.018(11)

loop_
_atom_type_symbol
_atom_type_description
_atom_type_scat_dispersion_real
_atom_type_scat_dispersion_imag
_atom_type_scat_source
C C 0.0033 0.0016 'International Tables Vol C Tables 4.2.6.8 and 6.1.1.4'
H H 0.0000 0.0000 'International Tables Vol C Tables 4.2.6.8 and 6.1.1.4'
O O 0.0106 0.0060 'International Tables Vol C Tables 4.2.6.8 and 6.1.1.4'
Cl Cl 0.1484 0.1585 'International Tables Vol C Tables 4.2.6.8 and 6.1.1.4'
Sn Sn -0.6537 1.4246 'International Tables Vol C Tables 4.2.6.8 and 6.1.1.4'

loop_
_geom_angle_atom_site_label_1
_geom_angle_atom_site_label_2
_geom_angle_atom_site_label_3
_geom_angle
_geom_angle_publ_flag
O1 Sn1 C16 95.7(2) yes
O1 Sn1 C10 112.0(2) yes
C16 Sn1 C10 108.8(3) yes
O1 Sn1 C22 110.0(2) yes
C16 Sn1 C22 111.7(3) yes
C10 Sn1 C22 116.6(3) yes
O3 Sn2 C40 108.6(2) yes
O3 Sn2 C34 109.4(2) yes
C40 Sn2 C34 119.0(3) yes
O3 Sn2 C28 94.6(2) yes
C40 Sn2 C28 111.9(3) yes
C34 Sn2 C28 110.5(3) yes
O5 Sn3 C52 108.8(2) yes
O5 Sn3 C58 111.6(2) yes
C52 Sn3 C58 116.7(3) yes
O5 Sn3 C46 96.0(2) yes
C52 Sn3 C46 112.1(3) yes
C58 Sn3 C46 109.7(3) yes
C1 O1 Sn1 106.8(4) n
C8 O3 Sn2 109.1(4) n
C9 O5 Sn3 108.5(4) n
O2 C1 O1 123.6(6) ?
O2 C1 C2 120.9(7) ?
O1 C1 C2 115.5(6) ?
C3 C2 C7 119.5(6) ?
C3 C2 C1 120.8(6) ?
C7 C2 C1 119.7(6) ?
C4 C3 C2 120.4(6) ?
C4 C3 H3 119.8 ?
C2 C3 H3 119.8 ?
C5 C4 C3 119.1(6) ?
C5 C4 C8 119.6(6) ?
C3 C4 C8 121.3(6) ?
C6 C5 C4 120.5(6) ?
C6 C5 H5 119.7 ?
C4 C5 H5 119.7 ?
C7 C6 C5 120.2(6) ?
C7 C6 C9 120.3(6) ?
C5 C6 C9 119.4(6) ?
C6 C7 C2 120.1(6) ?
C6 C7 H7 120.0 ?
C2 C7 H7 120.0 ?
O4 C8 O3 123.0(7) ?
O4 C8 C4 122.2(7) ?
O3 C8 C4 114.8(6) ?
O6 C9 O5 121.5(7) ?
O6 C9 C6 121.8(7) ?
O5 C9 C6 116.6(6) ?
C11 C10 C15 117.0(8) ?
C11 C10 Sn1 119.0(6) ?
C15 C10 Sn1 123.8(6) ?
C10 C11 C12 121.3(9) ?
C10 C11 H11 119.4 ?
C12 C11 H11 119.4 ?
C13 C12 C11 120.1(9) ?
C13 C12 H12 120.0 ?
C11 C12 H12 120.0 ?
C14 C13 C12 119.4(10) ?
C14 C13 H13 120.3 ?
C12 C13 H13 120.3 ?
C13 C14 C15 120.1(10) ?
C13 C14 H14 119.9 ?
C15 C14 H14 119.9 ?
C10 C15 C14 122.0(8) ?
C10 C15 H15 119.0 ?
C14 C15 H15 119.0 ?
C17 C16 C21 116.6(7) ?
C17 C16 Sn1 119.7(6) ?
C21 C16 Sn1 123.7(6) ?
C18 C17 C16 123.0(8) ?
C18 C17 H17 118.5 ?
C16 C17 H17 118.5 ?
C19 C18 C17 118.9(9) ?
C19 C18 H18 120.6 ?
C17 C18 H18 120.6 ?
C18 C19 C20 120.9(9) ?
C18 C19 H19 119.5 ?
C20 C19 H19 119.5 ?
C19 C20 C21 119.2(9) ?
C19 C20 H20 120.4 ?
C21 C20 H20 120.4 ?
C16 C21 C20 121.4(8) ?
C16 C21 H21 119.3 ?
C20 C21 H21 119.3 ?
C27 C22 C23 118.3(7) ?
C27 C22 Sn1 121.4(6) ?
C23 C22 Sn1 120.2(6) ?
C24 C23 C22 120.3(8) ?
C24 C23 H23 119.8 ?
C22 C23 H23 119.8 ?
C25 C24 C23 120.6(9) ?
C25 C24 H24 119.7 ?
C23 C24 H24 119.7 ?
C24 C25 C26 120.3(9) ?
C24 C25 H25 119.8 ?
C26 C25 H25 119.8 ?
C27 C26 C25 119.8(9) ?
C27 C26 H26 120.1 ?
C25 C26 H26 120.1 ?
C22 C27 C26 120.5(8) ?
C22 C27 H27 119.7 ?
C26 C27 H27 119.7 ?
C33 C28 C29 117.0(7) ?
C33 C28 Sn2 123.0(6) ?
C29 C28 Sn2 120.0(6) ?
C28 C29 C30 121.4(8) ?
C28 C29 H29 119.3 ?
C30 C29 H29 119.3 ?
C31 C30 C29 118.4(8) ?
C31 C30 H30 120.8 ?
C29 C30 H30 120.8 ?
C32 C31 C30 121.2(9) ?
C32 C31 H31 119.4 ?
C30 C31 H31 119.4 ?
C31 C32 C33 120.0(8) ?
C31 C32 H32 120.0 ?
C33 C32 H32 120.0 ?
C32 C33 C28 122.0(8) ?
C32 C33 H33 119.0 ?
C28 C33 H33 119.0 ?
C35 C34 C39 119.3(8) ?
C35 C34 Sn2 117.9(7) ?
C39 C34 Sn2 122.8(6) ?
C34 C35 C36 120.1(10) ?
C34 C35 H35 119.9 ?
C36 C35 H35 119.9 ?
C37 C36 C35 120.7(12) ?
C37 C36 H36 119.7 ?
C35 C36 H36 119.7 ?
C36 C37 C38 119.9(12) ?
C36 C37 H37 120.0 ?
C38 C37 H37 120.0 ?
C37 C38 C39 119.9(11) ?
C37 C38 H38 120.0 ?
C39 C38 H38 120.0 ?
C34 C39 C38 120.0(9) ?
C34 C39 H39 120.0 ?
C38 C39 H39 120.0 ?
C41 C40 C45 117.7(7) ?
C41 C40 Sn2 118.2(6) ?
C45 C40 Sn2 124.1(5) ?
C40 C41 C42 119.8(8) ?
C40 C41 H41 120.1 ?
C42 C41 H41 120.1 ?
C43 C42 C41 122.7(8) ?
C43 C42 H42 118.7 ?
C41 C42 H42 118.7 ?
C44 C43 C42 117.2(8) ?
C44 C43 H43 121.4 ?
C42 C43 H43 121.4 ?
C43 C44 C45 122.1(8) ?
C43 C44 H44 118.9 ?
C45 C44 H44 118.9 ?
C44 C45 C40 120.6(7) ?
C44 C45 H45 119.7 ?
C40 C45 H45 119.7 ?
C51 C46 C47 117.3(7) ?
C51 C46 Sn3 119.8(5) ?
C47 C46 Sn3 122.9(5) ?
C46 C47 C48 121.9(7) ?
C46 C47 H47 119.0 ?
C48 C47 H47 119.0 ?
C49 C48 C47 120.3(8) ?
C49 C48 H48 119.8 ?
C47 C48 H48 119.8 ?
C50 C49 C48 118.6(8) ?
C50 C49 H49 120.7 ?
C48 C49 H49 120.7 ?
C49 C50 C51 121.6(8) ?
C49 C50 H50 119.2 ?
C51 C50 H50 119.2 ?
C46 C51 C50 120.3(8) ?
C46 C51 H51 119.9 ?
C50 C51 H51 119.9 ?
C57 C52 C53 117.1(9) ?
C57 C52 Sn3 123.1(7) ?
C53 C52 Sn3 119.8(7) ?
C52 C53 C54 122.4(11) ?
C52 C53 H53 118.8 ?
C54 C53 H53 118.8 ?
C55 C54 C53 117.8(14) ?
C55 C54 H54 121.1 ?
C53 C54 H54 121.1 ?
C54 C55 C56 123.0(14) ?
C54 C55 H55 118.5 ?
C56 C55 H55 118.5 ?
C57 C56 C55 117.5(13) ?
C57 C56 H56 121.3 ?
C55 C56 H56 121.3 ?
C56 C57 C52 122.2(11) ?
C56 C57 H57 118.9 ?
C52 C57 H57 118.9 ?
C63 C58 C59 117.4(8) ?
C63 C58 Sn3 122.1(6) ?
C59 C58 Sn3 120.4(6) ?
C58 C59 C60 120.7(9) ?
C58 C59 H59 119.6 ?
C60 C59 H59 119.6 ?
C61 C60 C59 119.2(10) ?
C61 C60 H60 120.4 ?
C59 C60 H60 120.4 ?
C62 C61 C60 121.9(10) ?
C62 C61 H61 119.0 ?
C60 C61 H61 119.0 ?
C61 C62 C63 118.2(9) ?
C61 C62 H62 120.9 ?
C63 C62 H62 120.9 ?
C58 C63 C62 122.6(8) ?
C58 C63 H63 118.7 ?
C62 C63 H63 118.7 ?
Cl1 C64 Cl2 115.4(10) ?
Cl1 C64 Cl3 112.8(9) ?
Cl2 C64 Cl3 102.8(10) ?
Cl1 C64 H64 108.5 ?
Cl2 C64 H64 108.5 ?
Cl3 C64 H64 108.5 ?

loop_
_geom_bond_atom_site_label_1
_geom_bond_atom_site_label_2
_geom_bond_distance
_geom_bond_publ_flag
Sn1 O1 2.067(4) yes
Sn1 C16 2.101(7) yes
Sn1 C10 2.106(8) yes
Sn1 C22 2.128(7) yes
Sn2 O3 2.060(4) yes
Sn2 C40 2.112(7) yes
Sn2 C34 2.122(8) yes
Sn2 C28 2.131(7) yes
Sn3 O5 2.066(4) yes
Sn3 C52 2.104(8) yes
Sn3 C58 2.116(8) yes
Sn3 C46 2.119(7) yes
Cl1 C64 1.596(13) ?
Cl2 C64 1.764(17) ?
Cl3 C64 1.772(16) ?
C1 O1 1.289(8) yes
C1 O2 1.215(7) yes
C8 O3 1.297(8) yes
C8 O4 1.208(8) yes
C9 O5 1.295(8) yes
C9 O6 1.239(8) yes
C1 C2 1.508(9) ?
C2 C3 1.387(8) ?
C2 C7 1.390(8) ?
C3 C4 1.386(9) ?
C3 H3 0.9300 ?
C4 C5 1.386(8) ?
C4 C8 1.504(9) ?
C5 C6 1.377(8) ?
C5 H5 0.9300 ?
C6 C7 1.372(8) ?
C6 C9 1.481(9) ?
C7 H7 0.9300 ?
C10 C11 1.370(10) ?
C10 C15 1.373(10) ?
C11 C12 1.395(11) ?
C11 H11 0.9300 ?
C12 C13 1.365(13) ?
C12 H12 0.9300 ?
C13 C14 1.352(12) ?
C13 H13 0.9300 ?
C14 C15 1.386(11) ?
C14 H14 0.9300 ?
C15 H15 0.9300 ?
C16 C17 1.383(10) ?
C16 C21 1.383(10) ?
C17 C18 1.376(11) ?
C17 H17 0.9300 ?
C18 C19 1.353(12) ?
C18 H18 0.9300 ?
C19 C20 1.379(12) ?
C19 H19 0.9300 ?
C20 C21 1.388(11) ?
C20 H20 0.9300 ?
C21 H21 0.9300 ?
C22 C27 1.371(10) ?
C22 C23 1.396(9) ?
C23 C24 1.372(10) ?
C23 H23 0.9300 ?
C24 C25 1.337(11) ?
C24 H24 0.9300 ?
C25 C26 1.377(12) ?
C25 H25 0.9300 ?
C26 C27 1.376(10) ?
C26 H26 0.9300 ?
C27 H27 0.9300 ?
C28 C33 1.374(10) ?
C28 C29 1.385(10) ?
C29 C30 1.403(10) ?
C29 H29 0.9300 ?
C30 C31 1.357(11) ?
C30 H30 0.9300 ?
C31 C32 1.355(11) ?
C31 H31 0.9300 ?
C32 C33 1.367(10) ?
C32 H32 0.9300 ?
C33 H33 0.9300 ?
C34 C35 1.377(11) ?
C34 C39 1.377(10) ?
C35 C36 1.385(13) ?
C35 H35 0.9300 ?
C36 C37 1.348(15) ?
C36 H36 0.9300 ?
C37 C38 1.381(14) ?
C37 H37 0.9300 ?
C38 C39 1.386(11) ?
C38 H38 0.9300 ?
C39 H39 0.9300 ?
C40 C41 1.390(10) ?
C40 C45 1.390(9) ?
C41 C42 1.388(11) ?
C41 H41 0.9300 ?
C42 C43 1.367(11) ?
C42 H42 0.9300 ?
C43 C44 1.367(11) ?
C43 H43 0.9300 ?
C44 C45 1.383(10) ?
C44 H44 0.9300 ?
C45 H45 0.9300 ?
C46 C51 1.379(7) ?
C46 C47 1.379(7) ?
C47 C48 1.379(7) ?
C47 H47 0.9300 ?
C48 C49 1.363(8) ?
C48 H48 0.9300 ?
C49 C50 1.362(8) ?
C49 H49 0.9300 ?
C50 C51 1.388(7) ?
C50 H50 0.9300 ?
C51 H51 0.9300 ?
C52 C57 1.387(10) ?
C52 C53 1.390(11) ?
C53 C54 1.394(14) ?
C53 H53 0.9300 ?
C54 C55 1.334(17) ?
C54 H54 0.9300 ?
C55 C56 1.407(17) ?
C55 H55 0.9300 ?
C56 C57 1.373(13) ?
C56 H56 0.9300 ?
C57 H57 0.9300 ?
C58 C63 1.373(10) ?
C58 C59 1.386(11) ?
C59 C60 1.397(12) ?
C59 H59 0.9300 ?
C60 C61 1.369(12) ?
C60 H60 0.9300 ?
C61 C62 1.347(12) ?
C61 H61 0.9300 ?
C62 C63 1.397(11) ?
C62 H62 0.9300 ?
C63 H63 0.9300 ?
C64 H64 0.9800 ?

loop_
_geom_torsion_atom_site_label_1
_geom_torsion_atom_site_label_2
_geom_torsion_atom_site_label_3
_geom_torsion_atom_site_label_4
_geom_torsion
C16 Sn1 O1 C1 176.3(5)
C10 Sn1 O1 C1 -70.7(5)
C22 Sn1 O1 C1 60.7(5)
C40 Sn2 O3 C8 -76.4(5)
C34 Sn2 O3 C8 55.0(5)
C28 Sn2 O3 C8 168.6(5)
C52 Sn3 O5 C9 64.5(5)
C58 Sn3 O5 C9 -65.7(5)
C46 Sn3 O5 C9 -179.6(5)
Sn1 O1 C1 O2 5.3(9)
Sn1 O1 C1 C2 -173.8(5)
O2 C1 C2 C3 173.6(7)
O1 C1 C2 C3 -7.2(10)
O2 C1 C2 C7 -8.0(11)
O1 C1 C2 C7 171.2(6)
C7 C2 C3 C4 -2.4(10)
C1 C2 C3 C4 176.0(6)
C2 C3 C4 C5 0.5(10)
C2 C3 C4 C8 -178.4(6)
C3 C4 C5 C6 2.9(10)
C8 C4 C5 C6 -178.1(6)
C4 C5 C6 C7 -4.5(10)
C4 C5 C6 C9 176.7(6)
C5 C6 C7 C2 2.7(11)
C9 C6 C7 C2 -178.6(7)
C3 C2 C7 C6 0.7(10)
C1 C2 C7 C6 -177.7(6)
Sn2 O3 C8 O4 5.0(9)
Sn2 O3 C8 C4 -174.6(4)
C5 C4 C8 O4 -27.4(10)
C3 C4 C8 O4 151.6(7)
C5 C4 C8 O3 152.2(6)
C3 C4 C8 O3 -28.8(9)
Sn3 O5 C9 O6 1.6(9)
Sn3 O5 C9 C6 179.2(5)
C7 C6 C9 O6 -177.1(7)
C5 C6 C9 O6 1.6(12)
C7 C6 C9 O5 5.3(11)
C5 C6 C9 O5 -175.9(6)
O1 Sn1 C10 C11 -120.1(6)
C16 Sn1 C10 C11 -15.6(7)
C22 Sn1 C10 C11 111.9(6)
O1 Sn1 C10 C15 64.8(7)
C16 Sn1 C10 C15 169.3(7)
C22 Sn1 C10 C15 -63.2(8)
C15 C10 C11 C12 -2.9(12)
Sn1 C10 C11 C12 -178.4(7)
C10 C11 C12 C13 3.3(15)
C11 C12 C13 C14 -2.4(17)
C12 C13 C14 C15 1.3(17)
C11 C10 C15 C14 1.8(13)
Sn1 C10 C15 C14 177.0(7)
C13 C14 C15 C10 -1.0(16)
O1 Sn1 C16 C17 -176.4(6)
C10 Sn1 C16 C17 68.0(7)
C22 Sn1 C16 C17 -62.2(7)
O1 Sn1 C16 C21 7.5(7)
C10 Sn1 C16 C21 -108.1(7)
C22 Sn1 C16 C21 121.7(6)
C21 C16 C17 C18 0.7(13)
Sn1 C16 C17 C18 -175.7(7)
C16 C17 C18 C19 0.3(15)
C17 C18 C19 C20 -1.7(15)
C18 C19 C20 C21 2.1(15)
C17 C16 C21 C20 -0.2(12)
Sn1 C16 C21 C20 176.0(6)
C19 C20 C21 C16 -1.1(14)
O1 Sn1 C22 C27 88.9(6)
C16 Sn1 C22 C27 -16.1(7)
C10 Sn1 C22 C27 -142.2(6)
O1 Sn1 C22 C23 -95.5(6)
C16 Sn1 C22 C23 159.5(5)
C10 Sn1 C22 C23 33.4(6)
C27 C22 C23 C24 1.2(11)
Sn1 C22 C23 C24 -174.6(6)
C22 C23 C24 C25 -2.5(13)
C23 C24 C25 C26 2.8(14)
C24 C25 C26 C27 -1.7(14)
C23 C22 C27 C26 -0.1(11)
Sn1 C22 C27 C26 175.6(6)
C25 C26 C27 C22 0.4(12)
O3 Sn2 C28 C33 177.6(7)
C40 Sn2 C28 C33 65.5(7)
C34 Sn2 C28 C33 -69.7(7)
O3 Sn2 C28 C29 -1.7(7)
C40 Sn2 C28 C29 -113.8(7)
C34 Sn2 C28 C29 111.0(7)
C33 C28 C29 C30 1.3(13)
Sn2 C28 C29 C30 -179.4(7)
C28 C29 C30 C31 -0.5(14)
C29 C30 C31 C32 -0.7(15)
C30 C31 C32 C33 1.1(16)
C31 C32 C33 C28 -0.2(15)
C29 C28 C33 C32 -1.0(13)
Sn2 C28 C33 C32 179.7(7)
O3 Sn2 C34 C35 95.2(6)
C40 Sn2 C34 C35 -139.3(6)
C28 Sn2 C34 C35 -7.7(7)
O3 Sn2 C34 C39 -84.1(7)
C40 Sn2 C34 C39 41.5(7)
C28 Sn2 C34 C39 173.0(6)
C39 C34 C35 C36 1.6(13)
Sn2 C34 C35 C36 -177.7(8)
C34 C35 C36 C37 -1.8(17)
C35 C36 C37 C38 1.9(19)
C36 C37 C38 C39 -1.8(16)
C35 C34 C39 C38 -1.5(12)
Sn2 C34 C39 C38 177.7(6)
C37 C38 C39 C34 1.6(13)
O3 Sn2 C40 C41 -106.1(6)
C34 Sn2 C40 C41 127.9(6)
C28 Sn2 C40 C41 -3.0(6)
O3 Sn2 C40 C45 73.3(6)
C34 Sn2 C40 C45 -52.7(7)
C28 Sn2 C40 C45 176.4(6)
C45 C40 C41 C42 0.3(12)
Sn2 C40 C41 C42 179.7(6)
C40 C41 C42 C43 -0.5(13)
C41 C42 C43 C44 0.0(13)
C42 C43 C44 C45 0.8(13)
C43 C44 C45 C40 -1.1(13)
C41 C40 C45 C44 0.5(11)
Sn2 C40 C45 C44 -178.9(6)
O5 Sn3 C46 C51 170.0(7)
C52 Sn3 C46 C51 -76.9(8)
C58 Sn3 C46 C51 54.5(8)
O5 Sn3 C46 C47 -8.6(7)
C52 Sn3 C46 C47 104.5(7)
C58 Sn3 C46 C47 -124.1(7)
C51 C46 C47 C48 -0.2(14)
Sn3 C46 C47 C48 178.4(7)
C46 C47 C48 C49 0.4(15)
C47 C48 C49 C50 0.0(16)
C48 C49 C50 C51 -0.5(18)
C47 C46 C51 C50 -0.3(15)
Sn3 C46 C51 C50 -179.0(8)
C49 C50 C51 C46 0.7(18)
O5 Sn3 C52 C57 -78.1(6)
C58 Sn3 C52 C57 49.2(7)
C46 Sn3 C52 C57 176.9(6)
O5 Sn3 C52 C53 103.0(6)
C58 Sn3 C52 C53 -129.7(6)
C46 Sn3 C52 C53 -2.0(7)
C57 C52 C53 C54 -0.6(13)
Sn3 C52 C53 C54 178.3(7)
C52 C53 C54 C55 1.2(17)
C53 C54 C55 C56 -2(2)
C54 C55 C56 C57 3(2)
C55 C56 C57 C52 -2.3(15)
C53 C52 C57 C56 1.2(12)
Sn3 C52 C57 C56 -177.7(7)
O5 Sn3 C58 C63 95.3(6)
C52 Sn3 C58 C63 -30.7(7)
C46 Sn3 C58 C63 -159.6(6)
O5 Sn3 C58 C59 -89.4(7)
C52 Sn3 C58 C59 144.7(6)
C46 Sn3 C58 C59 15.8(7)
C63 C58 C59 C60 -0.1(13)
Sn3 C58 C59 C60 -175.7(7)
C58 C59 C60 C61 0.3(15)
C59 C60 C61 C62 -0.2(17)
C60 C61 C62 C63 -0.2(16)
C59 C58 C63 C62 -0.3(13)
Sn3 C58 C63 C62 175.2(7)
C61 C62 C63 C58 0.4(15)
